data_4134528
loop_
_publ_author_name
'Li, Boyang'
'Zheng, Bo'
'Zhang, Wenyao'
'Zhang, Dan'
'Yang, Xiao-Juan'
'Wu, Biao'

_publ_section_title
;
 Site-Selective Binding of Peripheral Chiral Guests Induces
 Stereospecificity in A<sub>4</sub>L<sub>6</sub> Tetrahedral Anion Cages.
;
_journal_issue 13
_journal_name_full 'Journal of the American Chemical Society'
_journal_page_first 6304
_journal_page_last 6311
_journal_paper_doi 10.1021/jacs.0c00882
_journal_volume 142
_journal_year 2020
_chemical_formula_moiety '1.33(O4 P), 2(C34 H28 N10 O8), 8(C1.33 H4 N0.33), C6 H N O, C1.33 N0.33'
_chemical_formula_sum 'C86 H89 N24 O22.33 P1.33'
_chemical_formula_weight 1857.43
_space_group_crystal_system cubic
_space_group_IT_number 198
_space_group_name_Hall 'P 2ac 2ab 3'
_space_group_name_H-M_alt 'P 21 3'
_atom_sites_solution_hydrogens geom
_audit_creation_date 2019-12-16
_audit_creation_method
;
Olex2 1.2
(compiled 2018.05.29 svn.r3508 for OlexSys, GUI svn.r5506)
;
_cell_angle_alpha 90
_cell_angle_beta 90
_cell_angle_gamma 90
_cell_formula_units_Z 12
_cell_length_a 32.135(4)
_cell_length_b 32.135
_cell_length_c 32.135
_cell_measurement_reflns_used 9287
_cell_measurement_temperature 150(2)
_cell_measurement_theta_max 64.31
_cell_measurement_theta_min 2.38
_cell_volume 33184(4)
_computing_cell_refinement 'SAINT V8.38A (?, 2016)'
_computing_data_reduction 'SAINT V8.38A (?, 2016)'
_computing_molecular_graphics 'Olex2 (Dolomanov et al., 2009)'
_computing_publication_material 'Olex2 (Dolomanov et al., 2009)'
_computing_structure_refinement 'XL (Sheldrick, 2008)'
_diffrn_ambient_temperature 150.02
_diffrn_detector_area_resol_mean none
_diffrn_measured_fraction_theta_full 0.986
_diffrn_measured_fraction_theta_max 0.986
_diffrn_measurement_device_type 'Bruker D8 Venture Photon II'
_diffrn_measurement_method '\f and \w scans'
_diffrn_radiation_type CuK\a
_diffrn_radiation_wavelength 1.54184
_diffrn_reflns_av_R_equivalents 0.0449
_diffrn_reflns_av_unetI/netI 0.0411
_diffrn_reflns_Laue_measured_fraction_full 0.986
_diffrn_reflns_Laue_measured_fraction_max 0.986
_diffrn_reflns_limit_h_max 32
_diffrn_reflns_limit_h_min -37
_diffrn_reflns_limit_k_max 29
_diffrn_reflns_limit_k_min -28
_diffrn_reflns_limit_l_max 35
_diffrn_reflns_limit_l_min -37
_diffrn_reflns_number 66844
_diffrn_reflns_point_group_measured_fraction_full 0.952
_diffrn_reflns_point_group_measured_fraction_max 0.951
_diffrn_reflns_theta_full 65.251
_diffrn_reflns_theta_max 65.251
_diffrn_reflns_theta_min 1.944
_diffrn_standards_number 0
_exptl_absorpt_coefficient_mu 0.864
_exptl_absorpt_correction_T_max 0.7526
_exptl_absorpt_correction_T_min 0.5266
_exptl_absorpt_correction_type multi-scan
_exptl_absorpt_process_details
;
SADABS-2016/2 (Bruker,2016/2) was used for absorption correction.
wR2(int) was 0.1316 before and 0.0690 after correction.
The Ratio of minimum to maximum transmission is 0.6997.
The \l/2 correction factor is Not present.
;
_exptl_crystal_colour yellow
_exptl_crystal_density_diffrn 1.115
_exptl_crystal_density_meas ?
_exptl_crystal_density_method none
_exptl_crystal_description block
_exptl_crystal_F_000 11660
_exptl_crystal_size_max 0.28
_exptl_crystal_size_mid 0.24
_exptl_crystal_size_min 0.18
_exptl_transmission_factor_max 0.7526
_exptl_transmission_factor_min 0.5266
_platon_squeeze_details
;
;
_refine_diff_density_max 0.532
_refine_diff_density_min -0.476
_refine_diff_density_rms 0.059
_refine_ls_abs_structure_details
;
 Flack x determined using 6376 quotients [(I+)-(I-)]/[(I+)+(I-)]
 (Parsons, Flack and Wagner, Acta Cryst. B69 (2013) 249-259).
;
_refine_ls_abs_structure_Flack 0.013(8)
_refine_ls_extinction_method none
_refine_ls_goodness_of_fit_ref 1.060
_refine_ls_hydrogen_treatment constr
_refine_ls_matrix_type full
_refine_ls_number_parameters 1188
_refine_ls_number_reflns 18065
_refine_ls_number_restraints 118
_refine_ls_restrained_S_all 1.060
_refine_ls_R_factor_all 0.0766
_refine_ls_R_factor_gt 0.0725
_refine_ls_shift/su_max 0.004
_refine_ls_shift/su_mean 0.000
_refine_ls_structure_factor_coef Fsqd
_refine_ls_weighting_details 'w=1/[\s^2^(Fo^2^)+(0.1732P)^2^] where P=(Fo^2^+2Fc^2^)/3'
_refine_ls_weighting_scheme calc
_refine_ls_wR_factor_gt 0.2063
_refine_ls_wR_factor_ref 0.2144
_reflns_Friedel_coverage 0.824
_reflns_Friedel_fraction_full 0.913
_reflns_Friedel_fraction_max 0.913
_reflns_number_gt 15981
_reflns_number_total 18065
_reflns_threshold_expression 'I > 2\s(I)'
_cod_data_source_file ja0c00882_si_005.cif
_cod_data_source_block complex_4-sr
_cod_depositor_comments
;
The following automatic conversions were performed:

data item '_exptl_crystal_density_meas' value 'none' was changed to
'?' -- the value is perceived as not measured.

Automatic conversion script
Id: cif_fix_values 7556 2019-12-06 15:28:31Z antanas 

 Adding full bibliography for 4134525--4134528.cif.
;
_cod_original_cell_volume 33184(13)
_cod_database_code 4134528
_shelx_shelxl_version_number 2016/6
_shelx_space_group_comment
;
The symmetry employed for this shelxl refinement is uniquely defined
by the following loop, which should always be used as a source of
symmetry information in preference to the above space-group names.
They are only intended as comments.
;
_olex2_refinement_description
;
1. Fixed Uiso
 At 1.2 times of:
  All C(H) groups, All N(H) groups
 At 1.5 times of:
  All C(H,H,H) groups
2. Restrained distances
 C69-N21 = C70-N21 = C71-N21 = C72-N21 = C85-N25 = C86-N25 = N26-C87 = N26-C88
 1.48 with sigma of 0.02
 C85-N25 = C86-N25
 1.48 with sigma of 0.02
 C79-N23 = C80-N23 = C81-N23 = C82-N23
 1.48 with sigma of 0.02
 C79-C80 = C79-C81 = C79-C82
 2.4 with sigma of 0.02
 C72-C73 = C73-C74
 1.53 with sigma of 0.02
 C73-O23
 1.39 with sigma of 0.02
 C85-C86 = C87-C88 = C72-C74 = C72-O23
 2.4 with sigma of 0.1
 N21-C73
 2.7 with sigma of 0.02
 C71-C73
 2.9 with sigma of 0.02
 C74-O23
 2.2 with sigma of 0.1
3. Rigid bond restraints
 C85, C88, C72, C73, C74, O23, N26
 with sigma for 1-2 distances of 0.01 and sigma for 1-3 distances of 0.01
4. Uiso/Uaniso restraints and constraints
C85 \\sim C88 \\sim C72 \\sim C73 \\sim C74 \\sim O23 \\sim N26: within 2A with
sigma of 0.04 and sigma for terminal atoms of 0.08
Uanis(C85) \\sim Ueq: with sigma of 0.01 and sigma for terminal atoms of 0.02
Uanis(C85) \\sim Ueq, Uanis(C86) \\sim Ueq, Uanis(N25) \\sim Ueq, Uanis(C88)
\\sim Ueq, Uanis(N26) \\sim Ueq, Uanis(C87) \\sim Ueq, Uanis(C72) \\sim Ueq,
Uanis(C73) \\sim Ueq, Uanis(C74) \\sim Ueq, Uanis(O23) \\sim Ueq: with sigma of
0.1 and sigma for terminal atoms of 0.2
Uanis(C85) = Uanis(C88) = Uanis(C72) = Uanis(C73) = Uanis(C74) = Uanis(O23) =
Uanis(N26)
5. Others
 Fixed Sof: H84A(0.33333) H84B(0.33333) H84C(0.33333) H86A(0.33333)
 H86B(0.33333) H86C(0.33333)
6.a Ternary CH refined with riding coordinates:
 C73(H73)
6.b Aromatic/amide H refined with riding coordinates:
 N5(H5), N15(H15), N13(H13), N14(H14), N6(H6), N9(H9), N16(H16A), N8(H8),
 N17(H17A), N18(H18), N19(H19A), N4(H4), N2(H2), N12(H12A), N3(H3), N7(H7),
 C46(H46), C54(H54), C17(H17), C50(H50), C51(H51), C53(H53), C20(H20), C12(H12),
  C16(H16), C19(H19), C43(H43), C36(H36), C0AA(H0AA), C34(H34), C39(H39),
 C30(H30), C9(H9A), C45(H45), C68(H68), C10(H10), C37(H37), C33(H33), C64(H64),
 C44(H44), C5(H5A), C57(H57), C3(H3A), C58(H58), C67(H67), C65(H65), C6(H6A),
 C31(H31), C11(H11), C40(H40), C60(H60), C2(H2A), C25(H25), C59(H59), C24(H24),
 C23(H23)
6.c Idealised Me refined as rotating group:
 C75(H75A,H75B,H75C), C81(H81A,H81B,H81C), C83(H83A,H83B,H83C), C78(H78A,H78B,
 H78C), C77(H77A,H77B,H77C), C79(H79A,H79B,H79C), C76(H76A,H76B,H76C), C82(H82A,
 H82B,H82C), C84(H84A,H84B,H84C), C80(H80A,H80B,H80C), C85(H85A,H85B,H85C),
 C86(H86A,H86B,H86C)
;
_olex2_submission_special_instructions 'No special instructions were received'

loop_
_space_group_symop_operation_xyz
'x, y, z'
'-x+1/2, -y, z+1/2'
'-x, y+1/2, -z+1/2'
'x+1/2, -y+1/2, -z'
'z, x, y'
'z+1/2, -x+1/2, -y'
'-z+1/2, -x, y+1/2'
'-z, x+1/2, -y+1/2'
'y, z, x'
'-y, z+1/2, -x+1/2'
'y+1/2, -z+1/2, -x'
'-y+1/2, -z, x+1/2'

loop_
_atom_site_label
_atom_site_type_symbol
_atom_site_fract_x
_atom_site_fract_y
_atom_site_fract_z
_atom_site_U_iso_or_equiv
_atom_site_adp_type
_atom_site_occupancy
_atom_site_site_symmetry_order
_atom_site_calc_flag
_atom_site_refinement_flags_posn
_atom_site_refinement_flags_adp
_atom_site_refinement_flags_occupancy
_atom_site_disorder_assembly
_atom_site_disorder_group
P1 P 0.16219(2) 0.73612(2) 0.04055(2) 0.06659(9) Uani 1 1 d . . . . .
P2 P 0.12237(2) 0.87763(2) 0.37763(2) 0.07081(15) Uani 1 3 d S T P . .
O21 O 0.15002(4) 0.84998(4) 0.34998(4) 0.0789(5) Uani 1 3 d S T P . .
O18 O 0.19376(4) 0.71439(4) 0.01151(4) 0.0782(3) Uani 1 1 d . . . . .
O5 O 0.32182(4) 0.91117(5) 0.15749(5) 0.0894(4) Uani 1 1 d . . . . .
O17 O 0.12126(4) 0.71137(4) 0.04070(4) 0.0756(3) Uani 1 1 d . . . . .
N24 N 0.24659(6) 0.75341(6) 0.25341(6) 0.0838(7) Uani 1 3 d S T P . .
O19 O 0.17984(4) 0.73907(4) 0.08512(4) 0.0730(3) Uani 1 1 d . . . . .
O20 O 0.15312(4) 0.77970(4) 0.02326(4) 0.0732(3) Uani 1 1 d . . . . .
O22 O 0.13825(4) 0.87666(4) 0.42280(4) 0.0770(3) Uani 1 1 d . . . . .
O12 O 0.17475(7) 0.88808(5) 0.12475(5) 0.1021(5) Uani 1 1 d . . . . .
O13 O 0.05264(6) 0.75037(7) 0.28275(6) 0.1100(5) Uani 1 1 d . . . . .
O4 O 0.31927(5) 0.67823(5) 0.08173(6) 0.0984(5) Uani 1 1 d . . . . .
N5 N 0.26812(5) 0.72703(5) 0.08872(5) 0.0701(4) Uani 1 1 d . . . . .
H5 H 0.241770 0.732072 0.083249 0.084 Uiso 1 1 calc R . . . .
O6 O 0.42236(6) 0.98053(5) 0.32059(7) 0.1095(5) Uani 1 1 d . . . . .
N15 N 0.16168(5) 0.81853(5) 0.12678(5) 0.0730(4) Uani 1 1 d . . . . .
H15 H 0.163864 0.795178 0.112646 0.088 Uiso 1 1 calc R . . . .
N13 N 0.21589(6) 0.82576(6) -0.00968(5) 0.0859(4) Uani 1 1 d . . . . .
H13 H 0.198030 0.807860 0.000830 0.103 Uiso 1 1 calc R . . . .
N14 N 0.18142(5) 0.84800(5) 0.06560(5) 0.0726(4) Uani 1 1 d . . . . .
H14 H 0.180855 0.822306 0.056144 0.087 Uiso 1 1 calc R . . . .
N6 N 0.35508(4) 0.85138(5) 0.17677(5) 0.0738(4) Uani 1 1 d . . . . .
H6 H 0.374720 0.841825 0.193295 0.089 Uiso 1 1 calc R . . . .
N9 N 0.46456(5) 0.92282(5) 0.31609(6) 0.0818(4) Uani 1 1 d . . . . .
H9 H 0.473140 0.903336 0.298869 0.098 Uiso 1 1 calc R . . . .
N16 N 0.10119(6) 0.80135(6) 0.29040(5) 0.0790(4) Uani 1 1 d . . . . .
H16A H 0.113520 0.817188 0.309026 0.095 Uiso 1 1 calc R . . . .
C49 C 0.14696(5) 0.81561(6) 0.16809(5) 0.0722(4) Uani 1 1 d . . . . .
N8 N 0.42902(5) 0.94527(5) 0.25898(7) 0.0843(5) Uani 1 1 d . . . . .
H8 H 0.437359 0.921550 0.248125 0.101 Uiso 1 1 calc R . . . .
C21 C 0.35108(5) 0.89392(6) 0.17453(7) 0.0773(5) Uani 1 1 d . . . . .
N17 N 0.06000(6) 0.78420(6) 0.34522(5) 0.0852(5) Uani 1 1 d . . . . .
H17A H 0.074037 0.804212 0.357566 0.102 Uiso 1 1 calc R . . . .
C28 C 0.43748(6) 0.95180(6) 0.30010(8) 0.0825(5) Uani 1 1 d . . . . .
O11 O 0.27692(6) 0.83162(6) -0.04558(7) 0.1243(5) Uani 1 1 d . . . . .
N18 N 0.06037(6) 0.79665(6) 0.43040(6) 0.0879(5) Uani 1 1 d . . . . .
H18 H 0.069088 0.817537 0.414985 0.105 Uiso 1 1 calc R . . . .
N19 N 0.10036(7) 0.82651(6) 0.48152(6) 0.0903(5) Uani 1 1 d . . . . .
H19A H 0.107756 0.844353 0.462112 0.108 Uiso 1 1 calc R . . . .
O3 O 0.15452(7) 0.56650(6) 0.02567(9) 0.1246(8) Uani 1 1 d . . . . .
N4 N 0.25700(5) 0.66993(5) 0.04843(5) 0.0783(4) Uani 1 1 d . . . . .
H4 H 0.232220 0.681181 0.045432 0.094 Uiso 1 1 calc R . . . .
N23 N 0.66692(8) 0.80392(8) 0.49227(8) 0.1085(7) Uani 1 1 d D . . . .
N2 N 0.11851(7) 0.62861(6) 0.02469(8) 0.1022(6) Uani 1 1 d . . . . .
H2 H 0.122376 0.655711 0.023966 0.123 Uiso 1 1 calc R . . . .
N12 N 0.24624(6) 0.76788(6) -0.03685(6) 0.0922(5) Uani 1 1 d . . . . .
H12A H 0.226511 0.754812 -0.023069 0.111 Uiso 1 1 calc R . . . .
O14 O 0.07056(8) 0.76300(6) 0.49205(6) 0.1219(6) Uani 1 1 d . . . . .
C29 C 0.47987(6) 0.92095(6) 0.35652(7) 0.0833(5) Uani 1 1 d . . . . .
N3 N 0.18936(6) 0.62781(6) 0.01629(6) 0.0901(5) Uani 1 1 d . . . . .
H3 H 0.186315 0.655012 0.015460 0.108 Uiso 1 1 calc R . . . .
C14 C 0.28445(6) 0.69089(6) 0.07349(6) 0.0718(4) Uani 1 1 d . . . . .
C55 C 0.06972(7) 0.77632(7) 0.30432(7) 0.0820(5) Uani 1 1 d . . . . .
N10 N 0.52869(10) 0.90310(10) 0.47716(9) 0.1235(8) Uani 1 1 d . . . . .
N7 N 0.38192(6) 0.91392(6) 0.19435(9) 0.1110(6) Uani 1 1 d . . . . .
H7 H 0.401463 0.898459 0.205705 0.133 Uiso 1 1 calc R . . . .
O8 O 0.56211(9) 0.88601(11) 0.48121(8) 0.1434(9) Uani 1 1 d . . . . .
N1 N -0.04950(8) 0.58435(9) 0.03728(10) 0.1180(8) Uani 1 1 d . . . . .
C46 C 0.18277(7) 0.92184(7) 0.04476(8) 0.0877(6) Uani 1 1 d . . . . .
H46 H 0.170388 0.929764 0.070413 0.105 Uiso 1 1 calc R . . . .
C48 C 0.17270(6) 0.85395(6) 0.10703(6) 0.0764(5) Uani 1 1 d . . . . .
C62 C 0.07622(8) 0.79320(7) 0.46917(7) 0.0912(6) Uani 1 1 d . . . . .
C13 C 0.26410(7) 0.63224(7) 0.02689(7) 0.0871(6) Uani 1 1 d . . . . .
C52 C 0.11571(6) 0.80427(6) 0.24945(5) 0.0712(4) Uani 1 1 d . . . . .
C54 C 0.15146(7) 0.84652(6) 0.19783(7) 0.0812(5) Uani 1 1 d . . . . .
H54 H 0.165932 0.871436 0.191207 0.097 Uiso 1 1 calc R . . . .
C42 C 0.20905(7) 0.86813(6) -0.00136(7) 0.0859(5) Uani 1 1 d . . . . .
C17 C 0.29417(6) 0.82914(6) 0.13430(7) 0.0774(5) Uani 1 1 d . . . . .
H17 H 0.282225 0.856173 0.134870 0.093 Uiso 1 1 calc R . . . .
C15 C 0.28972(5) 0.75703(5) 0.11245(5) 0.0681(4) Uani 1 1 d . . . . .
C41 C 0.24796(8) 0.81004(8) -0.03273(7) 0.0955(6) Uani 1 1 d . . . . .
C50 C 0.12679(7) 0.77909(6) 0.17988(6) 0.0767(5) Uani 1 1 d . . . . .
H50 H 0.122991 0.757838 0.159681 0.092 Uiso 1 1 calc R . . . .
C4 C 0.07782(8) 0.61547(7) 0.02759(8) 0.0932(6) Uani 1 1 d . . . . .
C8 C 0.22969(8) 0.61153(7) 0.01088(7) 0.0914(6) Uani 1 1 d . . . . .
O7 O 0.50811(11) 0.91439(11) 0.50701(7) 0.1537(10) Uani 1 1 d . . . . .
C51 C 0.11206(6) 0.77249(6) 0.21981(6) 0.0773(5) Uani 1 1 d . . . . .
H51 H 0.099611 0.746673 0.227061 0.093 Uiso 1 1 calc R . . . .
C18 C 0.33118(5) 0.82146(5) 0.15552(5) 0.0684(4) Uani 1 1 d . . . . .
C53 C 0.13488(7) 0.84107(7) 0.23712(6) 0.0816(5) Uani 1 1 d . . . . .
H53 H 0.136637 0.863335 0.256485 0.098 Uiso 1 1 calc R . . . .
C47 C 0.19124(6) 0.87996(6) 0.03698(7) 0.0786(5) Uani 1 1 d . . . . .
N20 N 0.15809(16) 0.86908(9) 0.63998(8) 0.1521(14) Uani 1 1 d . . . . .
C20 C 0.32534(6) 0.74917(6) 0.13640(6) 0.0784(5) Uani 1 1 d . . . . .
H20 H 0.335747 0.721581 0.138501 0.094 Uiso 1 1 calc R . . . .
C12 C 0.30389(8) 0.61658(8) 0.01975(8) 0.0989(7) Uani 1 1 d . . . . .
H12 H 0.327485 0.631436 0.029570 0.119 Uiso 1 1 calc R . . . .
C16 C 0.27481(5) 0.79776(6) 0.11251(6) 0.0737(4) Uani 1 1 d . . . . .
H16 H 0.250462 0.804071 0.096988 0.088 Uiso 1 1 calc R . . . .
C19 C 0.34534(6) 0.78090(6) 0.15684(7) 0.0807(5) Uani 1 1 d . . . . .
H19 H 0.369707 0.774764 0.172409 0.097 Uiso 1 1 calc R . . . .
C63 C 0.11388(9) 0.83440(7) 0.52119(7) 0.0936(6) Uani 1 1 d . . . . .
C43 C 0.21809(8) 0.89895(8) -0.03056(8) 0.1019(6) Uani 1 1 d . . . . .
H43 H 0.229693 0.891396 -0.056683 0.122 Uiso 1 1 calc R . . . .
O10 O 0.34868(12) 0.62643(9) -0.12303(12) 0.1893(12) Uani 1 1 d . . . . .
C32 C 0.51254(9) 0.91059(9) 0.43538(9) 0.1032(7) Uani 1 1 d . . . . .
C7 C 0.15455(8) 0.60406(7) 0.02276(9) 0.0980(7) Uani 1 1 d . . . . .
C35 C 0.32478(11) 0.69213(11) -0.10423(10) 0.1205(9) Uani 1 1 d . . . . .
O1 O -0.05865(9) 0.54817(9) 0.03495(12) 0.1518(10) Uani 1 1 d . . . . .
C36 C 0.32768(10) 0.73390(12) -0.11080(10) 0.1223(10) Uani 1 1 d . . . . .
H36 H 0.347560 0.744692 -0.129837 0.147 Uiso 1 1 calc R . . . .
C56 C 0.02982(7) 0.76348(8) 0.36942(7) 0.0954(6) Uani 1 1 d . . . . .
N22 N 0.24912(8) 0.00001(8) 0.14659(8) 0.1066(7) Uani 1 1 d . . . . .
C0AA C 0.41161(8) 1.01606(7) 0.23822(14) 0.1196(11) Uani 1 1 d . . . . .
H0AA H 0.427006 1.026780 0.261070 0.143 Uiso 1 1 calc R . . . .
O15 O 0.18901(13) 0.89304(9) 0.64181(8) 0.1596(11) Uani 1 1 d . . . . .
C34 C 0.45987(9) 0.93842(8) 0.39155(8) 0.1038(7) Uani 1 1 d . . . . .
H34 H 0.434978 0.954026 0.388253 0.125 Uiso 1 1 calc R . . . .
C39 C 0.27084(11) 0.70072(9) -0.05585(8) 0.1095(8) Uani 1 1 d . . . . .
H39 H 0.251276 0.689083 -0.036982 0.131 Uiso 1 1 calc R . . . .
O16 O 0.14043(16) 0.85596(9) 0.67007(7) 0.1896(15) Uani 1 1 d . . . . .
N21 N 0.38520(9) 0.77529(11) 0.02267(11) 0.1392(11) Uani 1 1 d D . . . .
C30 C 0.51659(7) 0.89835(7) 0.36241(8) 0.0899(6) Uani 1 1 d . . . . .
H30 H 0.530390 0.886516 0.339098 0.108 Uiso 1 1 calc R . . . .
C27 C 0.40816(7) 0.97308(7) 0.23248(11) 0.1004(8) Uani 1 1 d . . . . .
C9 C 0.23629(10) 0.57548(8) -0.01296(9) 0.1149(8) Uani 1 1 d . . . . .
H9A H 0.213329 0.562311 -0.026117 0.138 Uiso 1 1 calc R . . . .
C45 C 0.19226(8) 0.95193(7) 0.01543(9) 0.1004(7) Uani 1 1 d . . . . .
H45 H 0.186353 0.980360 0.020980 0.120 Uiso 1 1 calc R . . . .
C68 C 0.09629(13) 0.81650(10) 0.55664(8) 0.1196(10) Uani 1 1 d . . . . .
H68 H 0.074647 0.796498 0.554298 0.144 Uiso 1 1 calc R . . . .
C10 C 0.27607(13) 0.55875(10) -0.01759(11) 0.1351(11) Uani 1 1 d . . . . .
H10 H 0.279917 0.533113 -0.031802 0.162 Uiso 1 1 calc R . . . .
C61 C 0.03147(7) 0.76987(8) 0.41306(8) 0.0972(6) Uani 1 1 d . . . . .
C37 C 0.30149(9) 0.76029(10) -0.08957(8) 0.1073(7) Uani 1 1 d . . . . .
H37 H 0.302779 0.789446 -0.094288 0.129 Uiso 1 1 calc R . . . .
C33 C 0.47672(10) 0.93263(9) 0.43045(9) 0.1096(8) Uani 1 1 d . . . . .
H33 H 0.463233 0.944139 0.454105 0.132 Uiso 1 1 calc R . . . .
C38 C 0.27262(8) 0.74384(8) -0.06068(7) 0.0939(6) Uani 1 1 d . . . . .
C64 C 0.14537(12) 0.86425(8) 0.52547(8) 0.1132(8) Uani 1 1 d . . . . .
H64 H 0.156712 0.876996 0.501328 0.136 Uiso 1 1 calc R . . . .
C44 C 0.21029(9) 0.94064(8) -0.02185(9) 0.1122(7) Uani 1 1 d . . . . .
H44 H 0.217411 0.961405 -0.041648 0.135 Uiso 1 1 calc R . . . .
C5 C 0.04734(9) 0.64529(9) 0.02610(13) 0.1195(10) Uani 1 1 d . . . . .
H5A H 0.055089 0.673557 0.022273 0.143 Uiso 1 1 calc R . . . .
O2 O -0.07413(9) 0.61232(12) 0.03770(19) 0.1853(19) Uani 1 1 d . . . . .
C57 C -0.00064(8) 0.73870(12) 0.35299(10) 0.1158(9) Uani 1 1 d . . . . .
H57 H -0.002005 0.734900 0.323701 0.139 Uiso 1 1 calc R . . . .
N11 N 0.35151(12) 0.66438(14) -0.12876(12) 0.1815(12) Uani 1 1 d . . . . .
C3 C 0.06594(10) 0.57445(8) 0.02901(14) 0.1270(11) Uani 1 1 d . . . . .
H3A H 0.086301 0.553034 0.028127 0.152 Uiso 1 1 calc R . . . .
C58 C -0.02995(10) 0.71874(14) 0.37860(11) 0.1411(10) Uani 1 1 d . . . . .
H58 H -0.050844 0.701538 0.366719 0.169 Uiso 1 1 calc R . . . .
C67 C 0.11125(14) 0.82870(10) 0.59582(9) 0.1258(11) Uani 1 1 d . . . . .
H67 H 0.099921 0.816917 0.620447 0.151 Uiso 1 1 calc R . . . .
C65 C 0.16034(14) 0.87555(9) 0.56461(9) 0.1215(10) Uani 1 1 d . . . . .
H65 H 0.182374 0.895038 0.567611 0.146 Uiso 1 1 calc R . . . .
C66 C 0.14219(14) 0.85762(8) 0.59820(8) 0.1202(10) Uani 1 1 d . . . . .
C6 C 0.00604(9) 0.63550(10) 0.02996(15) 0.1267(12) Uani 1 1 d . . . . .
H6A H -0.014520 0.656745 0.029951 0.152 Uiso 1 1 calc R . . . .
C1 C -0.00507(9) 0.59464(10) 0.03381(8) 0.1027(7) Uani 1 1 d . . . . .
C31 C 0.53293(8) 0.89309(8) 0.40159(9) 0.1000(7) Uani 1 1 d . . . . .
H31 H 0.557852 0.877668 0.405479 0.120 Uiso 1 1 calc R . . . .
C11 C 0.30930(11) 0.57950(10) -0.00154(11) 0.1263(9) Uani 1 1 d . . . . .
H11 H 0.336499 0.568442 -0.004984 0.152 Uiso 1 1 calc R . . . .
C22 C 0.38593(8) 0.95762(8) 0.19868(13) 0.1419(10) Uani 1 1 d . . . . .
C40 C 0.29650(12) 0.67499(10) -0.07756(9) 0.1197(9) Uani 1 1 d . . . . .
H40 H 0.294772 0.645663 -0.074237 0.144 Uiso 1 1 calc R . . . .
C75 C 0.22727(9) -0.03965(10) 0.15003(13) 0.1209(10) Uani 1 1 d . . . . .
H75A H 0.209831 -0.039507 0.175049 0.181 Uiso 1 1 calc GR . . . .
H75B H 0.247587 -0.062316 0.151933 0.181 Uiso 1 1 calc GR . . . .
H75C H 0.209727 -0.043760 0.125430 0.181 Uiso 1 1 calc GR . . . .
C60 C 0.00105(9) 0.74962(12) 0.43835(9) 0.1189(9) Uani 1 1 d . . . . .
H60 H 0.001091 0.753751 0.467626 0.143 Uiso 1 1 calc R . . . .
C2 C 0.02415(10) 0.56451(9) 0.03174(12) 0.1133(9) Uani 1 1 d . . . . .
H2A H 0.015898 0.536130 0.032170 0.136 Uiso 1 1 calc R . . . .
C25 C 0.39248(11) 1.04300(9) 0.21048(19) 0.1815(16) Uani 1 1 d . . . . .
H25 H 0.394391 1.072212 0.214564 0.218 Uiso 1 1 calc R . . . .
O9 O 0.37665(12) 0.68049(14) -0.15259(13) 0.2349(13) Uani 1 1 d . . . . .
C81 C 0.64350(16) 0.81558(19) 0.53054(11) 0.1473(16) Uani 1 1 d D . . . .
H81A H 0.660257 0.834811 0.547252 0.221 Uiso 1 1 calc GR . . . .
H81B H 0.637521 0.790505 0.546836 0.221 Uiso 1 1 calc GR . . . .
H81C H 0.617304 0.829094 0.522706 0.221 Uiso 1 1 calc GR . . . .
C83 C 0.23773(18) 0.7702(2) 0.21221(15) 0.198(2) Uani 1 1 d . . . . .
H83A H 0.249464 0.798215 0.209902 0.297 Uiso 1 1 calc GR . . . .
H83B H 0.207550 0.771387 0.208007 0.297 Uiso 1 1 calc GR . . . .
H83C H 0.250221 0.752143 0.191009 0.297 Uiso 1 1 calc GR . . . .
C59 C -0.02816(9) 0.72426(15) 0.42052(10) 0.1437(12) Uani 1 1 d . . . . .
H59 H -0.047600 0.710210 0.437796 0.172 Uiso 1 1 calc R . . . .
C78 C 0.21875(13) 0.03522(12) 0.14495(14) 0.1305(12) Uani 1 1 d . . . . .
H78A H 0.200008 0.031384 0.121202 0.196 Uiso 1 1 calc GR . . . .
H78B H 0.233850 0.061536 0.141834 0.196 Uiso 1 1 calc GR . . . .
H78C H 0.202489 0.035828 0.170742 0.196 Uiso 1 1 calc GR . . . .
C72 C 0.3769(7) 0.8140(3) 0.0482(5) 0.452(5) Uani 1 1 d D U . . .
C24 C 0.37122(15) 1.02781(11) 0.1778(2) 0.2774(16) Uani 1 1 d . . . . .
H24 H 0.358375 1.046469 0.158785 0.333 Uiso 1 1 calc R . . . .
C23 C 0.36780(12) 0.98499(10) 0.17138(17) 0.2660(13) Uani 1 1 d . . . . .
H23 H 0.352847 0.974752 0.148027 0.319 Uiso 1 1 calc R . . . .
C77 C 0.27361(13) 0.00285(13) 0.18432(11) 0.1251(11) Uani 1 1 d . . . . .
H77A H 0.255013 0.005828 0.208302 0.188 Uiso 1 1 calc GR . . . .
H77B H 0.292044 0.027088 0.182673 0.188 Uiso 1 1 calc GR . . . .
H77C H 0.290340 -0.022448 0.187503 0.188 Uiso 1 1 calc GR . . . .
C79 C 0.6432(2) 0.8216(3) 0.45782(17) 0.303(4) Uani 1 1 d D . . . .
H79A H 0.631814 0.848658 0.466152 0.454 Uiso 1 1 calc GR . . . .
H79B H 0.620342 0.802797 0.450492 0.454 Uiso 1 1 calc GR . . . .
H79C H 0.661485 0.825279 0.433700 0.454 Uiso 1 1 calc GR . . . .
C76 C 0.27773(13) 0.00193(16) 0.10954(12) 0.1307(12) Uani 1 1 d . . . . .
H76A H 0.297448 -0.021304 0.110706 0.196 Uiso 1 1 calc GR . . . .
H76B H 0.293055 0.028296 0.109883 0.196 Uiso 1 1 calc GR . . . .
H76C H 0.261310 0.000052 0.083909 0.196 Uiso 1 1 calc GR . . . .
C69 C 0.34575(16) 0.7582(3) 0.0094(2) 0.230(3) Uani 1 1 d D . . . .
C71 C 0.41802(18) 0.7846(3) -0.0047(2) 0.228(4) Uani 1 1 d D . . . .
C82 C 0.6723(3) 0.76079(16) 0.4894(3) 0.306(3) Uani 1 1 d D . . . .
H82A H 0.660129 0.747377 0.513943 0.458 Uiso 1 1 calc GR . . . .
H82B H 0.702081 0.754333 0.488025 0.458 Uiso 1 1 calc GR . . . .
H82C H 0.658485 0.750462 0.464266 0.458 Uiso 1 1 calc GR . . . .
C84 C 0.21908(17) 0.78092(17) 0.28092(17) 0.180(3) Uani 1 3 d S T P . .
H84A H 0.236361 0.794996 0.301736 0.269 Uiso 0.3333 1 calc GR . . A -1
H84B H 0.198264 0.763639 0.294996 0.269 Uiso 0.3333 1 calc GR . . A -1
H84C H 0.205004 0.801736 0.263639 0.269 Uiso 0.3333 1 calc GR . . A -1
C80 C 0.70908(15) 0.8215(2) 0.4903(3) 0.249(3) Uani 1 1 d D . . . .
H80A H 0.714490 0.831853 0.462194 0.374 Uiso 1 1 calc GR . . . .
H80B H 0.729415 0.799820 0.497283 0.374 Uiso 1 1 calc GR . . . .
H80C H 0.711454 0.844411 0.510289 0.374 Uiso 1 1 calc GR . . . .
C70 C 0.4014(2) 0.7397(2) 0.0491(3) 0.270(4) Uani 1 1 d D . . . .
C73 C 0.3781(3) 0.8579(2) 0.0285(4) 0.452(5) Uani 1 1 d D U . . .
H73 H 0.396140 0.847337 0.005517 0.542 Uiso 1 1 calc R . . . .
C74 C 0.3471(5) 0.8759(7) -0.0036(5) 0.452(5) Uani 1 1 d D U . . .
N25 N 0.11362(13) 0.61362(13) 0.88638(13) 0.213(4) Uani 1 3 d DS TU P . .
C85 C 0.1595(3) 0.6068(7) 0.8933(7) 0.452(5) Uani 1 1 d D U . . .
H85A H 0.172289 0.596874 0.867518 0.678 Uiso 1 1 calc GR . . . .
H85B H 0.163453 0.586113 0.915332 0.678 Uiso 1 1 calc GR . . . .
H85C H 0.172477 0.633139 0.901649 0.678 Uiso 1 1 calc GR . . . .
C86 C 0.08721(16) 0.58721(16) 0.91279(16) 0.435(17) Uani 1 3 d DS TU P . .
H86A H 0.067669 0.604709 0.928341 0.652 Uiso 0.3333 1 calc GR . . B -1
H86B H 0.104709 0.571659 0.932331 0.652 Uiso 0.3333 1 calc GR . . B -1
H86C H 0.071659 0.567669 0.895291 0.652 Uiso 0.3333 1 calc GR . . B -1
C87 C 0.9177(8) 0.6389(4) 0.4018(6) 0.559(13) Uani 1 1 d D U . . .
O23 O 0.4094(4) 0.8879(4) 0.0398(5) 0.452(5) Uani 1 1 d D U . . .
N26 N 0.9067(2) 0.5933(2) 0.4067(2) 0.452(5) Uani 1 3 d DS TU P . .
C88 C 0.9333(2) 0.5667(2) 0.4333(2) 0.452(5) Uani 1 3 d DS TU P . .

loop_
_atom_site_aniso_label
_atom_site_aniso_U_11
_atom_site_aniso_U_22
_atom_site_aniso_U_33
_atom_site_aniso_U_23
_atom_site_aniso_U_13
_atom_site_aniso_U_12
P1 0.07099(18) 0.06651(17) 0.06227(17) 0.00677(15) 0.00488(15) 0.00295(16)
P2 0.07081(15) 0.07081(15) 0.07081(15) -0.00613(16) 0.00613(16) 0.00613(16)
O21 0.0789(5) 0.0789(5) 0.0789(5) -0.0097(5) 0.0097(5) 0.0097(5)
O18 0.0931(7) 0.0723(6) 0.0693(6) 0.0103(5) 0.0162(5) 0.0108(5)
O5 0.0794(6) 0.0777(7) 0.1110(8) 0.0046(6) -0.0312(6) 0.0033(6)
O17 0.0743(6) 0.0717(6) 0.0809(6) 0.0119(5) 0.0007(5) -0.0019(5)
N24 0.0838(7) 0.0838(7) 0.0838(7) -0.0011(7) 0.0011(7) 0.0011(7)
O19 0.0746(6) 0.0812(6) 0.0632(5) 0.0042(5) 0.0038(5) 0.0048(5)
O20 0.0771(6) 0.0674(5) 0.0749(6) 0.0107(5) 0.0047(5) 0.0036(5)
O22 0.0794(6) 0.0849(7) 0.0666(6) -0.0059(5) 0.0028(5) 0.0018(6)
O12 0.1484(13) 0.0709(7) 0.0870(8) -0.0067(6) 0.0160(9) -0.0046(8)
O13 0.1074(10) 0.1286(11) 0.0939(8) -0.0314(8) 0.0217(8) -0.0292(9)
O4 0.0801(7) 0.0943(8) 0.1206(10) -0.0207(8) -0.0076(7) 0.0191(6)
N5 0.0657(6) 0.0687(7) 0.0758(7) 0.0006(6) 0.0066(6) 0.0022(6)
O6 0.1014(9) 0.0880(8) 0.1390(12) -0.0339(8) -0.0188(9) 0.0218(7)
N15 0.0804(7) 0.0688(7) 0.0699(7) 0.0001(6) 0.0074(6) 0.0059(6)
N13 0.0866(8) 0.0824(8) 0.0886(8) 0.0118(7) 0.0313(6) 0.0055(7)
N14 0.0764(7) 0.0696(7) 0.0719(7) 0.0056(6) 0.0066(6) 0.0038(6)
N6 0.0621(6) 0.0741(7) 0.0852(8) 0.0047(6) -0.0089(6) 0.0022(6)
N9 0.0699(7) 0.0774(8) 0.0981(9) -0.0156(7) 0.0044(7) -0.0018(6)
N16 0.0836(8) 0.0869(8) 0.0664(7) -0.0063(6) 0.0071(6) 0.0035(7)
C49 0.0687(7) 0.0805(8) 0.0675(8) 0.0017(7) 0.0029(7) 0.0154(7)
N8 0.0742(8) 0.0687(7) 0.1100(11) 0.0006(8) 0.0065(8) -0.0051(6)
C21 0.0614(7) 0.0701(8) 0.1003(11) 0.0017(8) -0.0080(8) -0.0008(7)
N17 0.0857(8) 0.0883(9) 0.0815(8) -0.0154(7) 0.0203(7) -0.0071(7)
C28 0.0695(8) 0.0654(8) 0.1127(13) -0.0146(8) 0.0020(9) -0.0097(7)
O11 0.1158(9) 0.0974(10) 0.1597(12) 0.0125(9) 0.0749(7) -0.0016(8)
N18 0.0950(9) 0.0878(9) 0.0808(8) -0.0012(7) 0.0215(7) -0.0035(8)
N19 0.1110(11) 0.0788(8) 0.0812(8) 0.0010(7) 0.0174(8) -0.0072(8)
O3 0.1160(12) 0.0760(8) 0.1818(19) -0.0223(10) -0.0117(13) 0.0062(8)
N4 0.0817(8) 0.0785(7) 0.0749(7) -0.0098(6) 0.0041(6) 0.0146(6)
N23 0.1152(14) 0.1027(12) 0.1076(13) 0.0096(11) -0.0186(11) -0.0045(11)
N2 0.0971(11) 0.0800(9) 0.1295(14) -0.0220(9) -0.0220(10) 0.0002(8)
N12 0.1007(10) 0.0838(9) 0.0922(9) 0.0099(8) 0.0334(7) 0.0046(8)
O14 0.1776(16) 0.1028(9) 0.0852(8) 0.0037(8) 0.0190(10) -0.0443(10)
C29 0.0774(9) 0.0747(9) 0.0977(11) -0.0211(8) 0.0002(9) -0.0078(8)
N3 0.0961(10) 0.0793(8) 0.0947(10) -0.0201(7) -0.0036(8) 0.0078(8)
C14 0.0693(8) 0.0703(8) 0.0759(8) -0.0032(7) 0.0062(7) 0.0070(7)
C55 0.0832(10) 0.0809(9) 0.0819(9) -0.0122(8) 0.0121(8) 0.0002(8)
N10 0.1271(16) 0.1308(16) 0.1127(13) -0.0327(12) -0.0175(12) -0.0067(14)
N7 0.0835(8) 0.0672(8) 0.1824(17) 0.0204(9) -0.0548(9) -0.0063(7)
O8 0.1236(14) 0.194(2) 0.1120(12) -0.0312(14) -0.0248(11) 0.0043(16)
N1 0.0997(12) 0.1108(14) 0.1435(18) 0.0015(14) -0.0165(13) -0.0178(11)
C46 0.0879(11) 0.0776(9) 0.0976(12) 0.0144(9) 0.0073(10) 0.0054(9)
C48 0.0811(9) 0.0712(8) 0.0768(9) 0.0015(7) 0.0089(7) 0.0037(8)
C62 0.1094(13) 0.0866(11) 0.0777(9) -0.0050(9) 0.0230(9) -0.0031(10)
C13 0.0974(11) 0.0850(10) 0.0788(9) -0.0099(8) 0.0152(9) 0.0167(9)
C52 0.0748(8) 0.0749(8) 0.0640(7) -0.0056(7) 0.0013(7) 0.0113(7)
C54 0.0843(10) 0.0758(9) 0.0835(10) -0.0056(8) 0.0060(8) 0.0009(8)
C42 0.0839(10) 0.0753(9) 0.0983(11) 0.0155(8) 0.0226(9) 0.0005(8)
C17 0.0649(8) 0.0704(8) 0.0970(11) -0.0086(8) -0.0038(8) 0.0088(7)
C15 0.0619(7) 0.0725(8) 0.0698(8) 0.0055(7) 0.0058(6) 0.0049(6)
C41 0.1007(11) 0.0893(11) 0.0965(11) 0.0113(9) 0.0385(9) 0.0021(10)
C50 0.0912(10) 0.0711(8) 0.0680(8) -0.0065(7) 0.0076(8) 0.0056(8)
C4 0.0935(11) 0.0859(11) 0.1001(12) -0.0123(10) -0.0212(10) -0.0058(9)
C8 0.1059(13) 0.0822(10) 0.0862(10) -0.0237(8) 0.0055(10) 0.0115(9)
O7 0.161(2) 0.198(2) 0.1022(10) -0.0561(11) -0.0175(12) 0.0073(18)
C51 0.0808(9) 0.0778(9) 0.0734(8) -0.0030(8) 0.0078(8) 0.0054(8)
C18 0.0586(7) 0.0724(8) 0.0743(8) 0.0017(7) 0.0007(6) -0.0002(6)
C53 0.0899(10) 0.0828(10) 0.0721(8) -0.0107(8) 0.0062(8) 0.0090(8)
C47 0.0668(8) 0.0764(9) 0.0927(10) 0.0168(8) 0.0071(8) -0.0007(7)
N20 0.270(4) 0.1016(14) 0.0848(12) -0.0108(11) 0.0121(18) -0.029(2)
C20 0.0796(9) 0.0688(8) 0.0867(10) 0.0049(7) -0.0134(8) 0.0055(7)
C12 0.0908(11) 0.1087(13) 0.0971(12) -0.0215(10) 0.0154(10) 0.0199(10)
C16 0.0591(7) 0.0752(8) 0.0869(9) -0.0052(7) -0.0078(7) 0.0063(7)
C19 0.0712(8) 0.0788(9) 0.0921(10) 0.0053(8) -0.0137(8) 0.0082(7)
C63 0.1217(15) 0.0797(10) 0.0793(10) -0.0065(9) 0.0227(10) -0.0018(10)
C43 0.1101(13) 0.0916(11) 0.1039(12) 0.0261(10) 0.0399(10) 0.0093(10)
O10 0.239(3) 0.1351(15) 0.194(2) -0.0284(15) 0.0595(18) 0.0699(14)
C32 0.1018(13) 0.1034(13) 0.1042(13) -0.0268(11) -0.0151(11) -0.0130(11)
C7 0.1049(13) 0.0728(9) 0.1163(14) -0.0230(9) -0.0190(11) 0.0037(10)
C35 0.1293(17) 0.1315(18) 0.1007(14) -0.0077(13) 0.0276(13) 0.0387(14)
O1 0.1343(15) 0.1342(15) 0.187(2) 0.0079(17) -0.0111(17) -0.0433(12)
C36 0.1119(15) 0.139(2) 0.1158(16) -0.0044(16) 0.0383(12) 0.0106(15)
C56 0.0807(10) 0.1099(13) 0.0957(11) -0.0231(10) 0.0273(8) -0.0066(10)
N22 0.1081(13) 0.1041(12) 0.1077(13) 0.0133(11) 0.0023(11) -0.0012(11)
C0AA 0.0851(12) 0.0668(10) 0.207(3) 0.0046(14) -0.0135(16) -0.0096(9)
O15 0.239(3) 0.1344(14) 0.1059(12) -0.0311(11) 0.0035(16) -0.0503(16)
C34 0.0994(13) 0.0995(12) 0.1124(13) -0.0417(10) -0.0143(11) 0.0110(11)
C39 0.147(2) 0.1015(14) 0.0802(11) -0.0028(11) 0.0292(12) 0.0067(14)
O16 0.353(4) 0.1371(15) 0.0784(10) -0.0018(11) 0.0129(17) -0.0796(19)
N21 0.1163(15) 0.163(2) 0.1379(19) -0.0074(18) 0.0310(14) -0.0289(15)
C30 0.0785(10) 0.0854(11) 0.1057(13) -0.0107(10) -0.0017(10) 0.0018(9)
C27 0.0725(9) 0.0668(9) 0.162(2) 0.0071(11) -0.0134(12) -0.0051(8)
C9 0.1253(17) 0.1003(12) 0.1191(14) -0.0467(10) 0.0021(13) 0.0232(12)
C45 0.0944(12) 0.0768(10) 0.1299(16) 0.0237(10) 0.0155(12) 0.0097(9)
C68 0.175(3) 0.1028(15) 0.0810(12) -0.0054(11) 0.0242(14) -0.0217(16)
C10 0.152(2) 0.1138(15) 0.1391(18) -0.0514(12) 0.0193(17) 0.0207(16)
C61 0.0907(11) 0.1025(13) 0.0982(12) -0.0089(11) 0.0298(9) -0.0073(10)
C37 0.1113(13) 0.1124(15) 0.0982(12) 0.0101(12) 0.0395(10) 0.0081(12)
C33 0.1063(15) 0.1097(14) 0.1128(14) -0.0427(10) 0.0039(12) -0.0013(12)
C38 0.1005(12) 0.0993(12) 0.0820(10) 0.0099(9) 0.0298(9) 0.0111(10)
C64 0.163(2) 0.0974(13) 0.0791(10) -0.0169(10) 0.0240(12) -0.0327(13)
C44 0.1112(14) 0.0900(11) 0.1355(15) 0.0437(10) 0.0335(12) 0.0051(11)
C5 0.0961(13) 0.0841(12) 0.178(2) 0.0261(14) -0.0318(15) -0.0046(11)
O2 0.0975(13) 0.146(2) 0.312(5) 0.008(3) 0.011(2) -0.0104(14)
C57 0.0841(11) 0.149(2) 0.1139(15) -0.0242(15) 0.0286(11) -0.0129(13)
N11 0.186(2) 0.183(3) 0.176(2) -0.0294(18) 0.0830(14) 0.0546(17)
C3 0.1076(16) 0.0792(11) 0.194(3) -0.0361(14) -0.0248(17) 0.0001(11)
C58 0.1003(14) 0.187(2) 0.1364(18) -0.0596(17) 0.0376(13) -0.0479(15)
C67 0.194(3) 0.1046(16) 0.0789(11) -0.0052(12) 0.0252(15) -0.0179(18)
C65 0.182(3) 0.0967(13) 0.0859(12) -0.0185(11) 0.0134(15) -0.0251(16)
C66 0.201(3) 0.0825(11) 0.0775(10) -0.0170(9) 0.0256(14) -0.0110(16)
C6 0.0858(13) 0.0966(15) 0.198(3) 0.0185(18) -0.0184(17) 0.0039(11)
C1 0.0997(13) 0.1131(15) 0.0953(12) 0.0061(12) -0.0199(11) -0.0142(12)
C31 0.0843(11) 0.0998(13) 0.1160(15) -0.0220(11) -0.0087(11) -0.0027(10)
C11 0.1316(17) 0.1210(16) 0.1263(17) -0.0214(14) 0.0314(14) 0.0383(13)
C22 0.1055(12) 0.0697(10) 0.250(3) 0.0283(14) -0.0824(13) -0.0106(10)
C40 0.154(2) 0.1075(15) 0.0970(14) -0.0070(12) 0.0265(14) 0.0275(15)
C75 0.0915(14) 0.1064(15) 0.165(2) 0.0284(16) 0.0020(16) 0.0059(12)
C60 0.1014(13) 0.142(2) 0.1131(14) -0.0150(14) 0.0463(10) -0.0197(13)
C2 0.1072(15) 0.0855(12) 0.147(2) -0.0094(13) -0.0146(15) -0.0176(11)
C25 0.1294(17) 0.0722(12) 0.343(5) 0.025(2) -0.103(2) -0.0093(13)
O9 0.208(2) 0.219(3) 0.277(3) -0.064(2) 0.1324(14) 0.0391(17)
C81 0.154(3) 0.185(4) 0.1026(18) 0.009(2) 0.007(2) 0.019(3)
C83 0.150(3) 0.313(6) 0.131(2) 0.081(3) 0.023(2) 0.040(4)
C59 0.1025(13) 0.207(3) 0.1215(16) -0.0278(19) 0.0520(11) -0.0489(16)
C78 0.130(2) 0.123(2) 0.138(2) 0.0082(19) 0.011(2) 0.0144(18)
C72 0.433(8) 0.465(9) 0.458(8) -0.014(8) -0.016(7) -0.076(7)
C24 0.262(2) 0.0855(15) 0.485(4) 0.080(2) -0.2611(19) -0.0405(16)
C23 0.2442(19) 0.0830(14) 0.471(3) 0.0665(18) -0.2617(15) -0.0283(14)
C77 0.135(2) 0.132(2) 0.1080(17) 0.0085(17) -0.0062(17) -0.0121(19)
C79 0.230(5) 0.522(11) 0.157(3) 0.118(4) -0.022(3) 0.121(6)
C76 0.126(2) 0.158(3) 0.1078(18) 0.0096(19) 0.0008(17) -0.003(2)
C69 0.124(3) 0.385(10) 0.180(5) -0.036(6) 0.016(3) -0.077(4)
C71 0.174(3) 0.315(10) 0.194(4) 0.015(5) 0.090(2) -0.010(5)
C82 0.334(6) 0.121(3) 0.462(8) -0.077(4) 0.238(5) -0.059(3)
C84 0.180(3) 0.180(3) 0.180(3) -0.028(3) 0.028(3) 0.028(3)
C80 0.114(3) 0.206(4) 0.428(9) -0.143(4) 0.011(4) -0.024(3)
C70 0.198(4) 0.147(4) 0.466(10) -0.040(5) 0.157(4) -0.029(3)
C73 0.433(8) 0.465(9) 0.458(8) -0.014(8) -0.016(7) -0.076(7)
C74 0.433(8) 0.465(9) 0.458(8) -0.014(8) -0.016(7) -0.076(7)
N25 0.213(4) 0.213(4) 0.213(4) 0.004(4) 0.004(4) -0.004(4)
C85 0.433(8) 0.465(9) 0.458(8) -0.014(8) -0.016(7) -0.076(7)
C86 0.435(17) 0.435(17) 0.435(17) 0.095(14) 0.095(14) -0.095(14)
C87 0.85(3) 0.50(2) 0.327(12) -0.135(15) 0.290(14) -0.30(2)
O23 0.433(8) 0.465(9) 0.458(8) -0.014(8) -0.016(7) -0.076(7)
N26 0.433(8) 0.465(9) 0.458(8) -0.014(8) -0.016(7) -0.076(7)
C88 0.433(8) 0.465(9) 0.458(8) -0.014(8) -0.016(7) -0.076(7)

loop_
_atom_type_symbol
_atom_type_description
_atom_type_scat_dispersion_real
_atom_type_scat_dispersion_imag
_atom_type_scat_source
C C 0.0181 0.0091 'International Tables Vol C Tables 4.2.6.8 and 6.1.1.4'
H H 0.0000 0.0000 'International Tables Vol C Tables 4.2.6.8 and 6.1.1.4'
N N 0.0311 0.0180 'International Tables Vol C Tables 4.2.6.8 and 6.1.1.4'
O O 0.0492 0.0322 'International Tables Vol C Tables 4.2.6.8 and 6.1.1.4'
P P 0.2955 0.4335 'International Tables Vol C Tables 4.2.6.8 and 6.1.1.4'

loop_
_geom_angle_atom_site_label_1
_geom_angle_atom_site_label_2
_geom_angle_atom_site_label_3
_geom_angle
_geom_angle_site_symmetry_1
_geom_angle_site_symmetry_3
_geom_angle_publ_flag
O17 P1 O18 109.25(8) . . ?
O17 P1 O19 110.08(7) . . ?
O19 P1 O18 110.31(7) . . ?
O20 P1 O18 108.56(7) . . ?
O20 P1 O17 108.11(7) . . ?
O20 P1 O19 110.47(7) . . ?
O22 P2 O21 109.96(6) . . ?
O22 P2 O21 109.96(6) 7_564 . ?
O22 P2 O21 109.96(6) 10_655 . ?
O22 P2 O22 108.98(6) 7_564 10_655 ?
O22 P2 O22 108.99(6) 10_655 . ?
O22 P2 O22 108.98(6) 7_564 . ?
C83 N24 C83 116.16(19) . 10_655 ?
C83 N24 C83 116.16(19) . 7_564 ?
C83 N24 C83 116.16(19) 7_564 10_655 ?
C83 N24 C84 101.5(3) . . ?
C83 N24 C84 101.5(3) 7_564 . ?
C83 N24 C84 101.5(3) 10_655 . ?
C14 N5 H5 117.1 . . ?
C14 N5 C15 125.85(15) . . ?
C15 N5 H5 117.1 . . ?
C49 N15 H15 117.1 . . ?
C48 N15 H15 117.1 . . ?
C48 N15 C49 125.85(16) . . ?
C42 N13 H13 117.3 . . ?
C41 N13 H13 117.3 . . ?
C41 N13 C42 125.43(19) . . ?
C48 N14 H14 117.5 . . ?
C48 N14 C47 125.08(16) . . ?
C47 N14 H14 117.5 . . ?
C21 N6 H6 116.5 . . ?
C21 N6 C18 127.06(16) . . ?
C18 N6 H6 116.5 . . ?
C28 N9 H9 116.5 . . ?
C28 N9 C29 127.07(18) . . ?
C29 N9 H9 116.5 . . ?
C55 N16 H16A 116.8 . . ?
C55 N16 C52 126.41(17) . . ?
C52 N16 H16A 116.8 . . ?
C54 C49 N15 124.45(17) . . ?
C54 C49 C50 117.69(17) . . ?
C50 C49 N15 117.87(16) . . ?
C28 N8 H8 117.1 . . ?
C28 N8 C27 125.7(2) . . ?
C27 N8 H8 117.1 . . ?
O5 C21 N6 123.14(17) . . ?
O5 C21 N7 124.35(18) . . ?
N7 C21 N6 112.47(17) . . ?
C55 N17 H17A 116.7 . . ?
C55 N17 C56 126.63(19) . . ?
C56 N17 H17A 116.7 . . ?
O6 C28 N9 123.8(2) . . ?
O6 C28 N8 123.6(2) . . ?
N8 C28 N9 112.57(18) . . ?
C62 N18 H18 117.5 . . ?
C62 N18 C61 125.0(2) . . ?
C61 N18 H18 117.5 . . ?
C62 N19 H19A 116.9 . . ?
C63 N19 H19A 116.9 . . ?
C63 N19 C62 126.11(19) . . ?
C14 N4 H4 116.4 . . ?
C14 N4 C13 127.22(17) . . ?
C13 N4 H4 116.4 . . ?
C79 N23 C81 105.3(4) . . ?
C79 N23 C80 107.5(5) . . ?
C82 N23 C81 111.4(5) . . ?
C82 N23 C79 113.6(6) . . ?
C82 N23 C80 105.3(5) . . ?
C80 N23 C81 113.8(4) . . ?
C4 N2 H2 116.0 . . ?
C4 N2 C7 127.9(2) . . ?
C7 N2 H2 116.0 . . ?
C41 N12 H12A 117.1 . . ?
C41 N12 C38 125.9(2) . . ?
C38 N12 H12A 117.1 . . ?
N9 C29 C34 124.5(2) . . ?
N9 C29 C30 116.6(2) . . ?
C30 C29 C34 118.9(2) . . ?
C8 N3 H3 117.9 . . ?
C7 N3 H3 117.9 . . ?
C7 N3 C8 124.29(19) . . ?
O4 C14 N5 123.97(18) . . ?
O4 C14 N4 123.60(18) . . ?
N5 C14 N4 112.41(16) . . ?
O13 C55 N16 123.4(2) . . ?
O13 C55 N17 124.7(2) . . ?
N16 C55 N17 111.87(18) . . ?
O8 N10 O7 122.0(3) . . ?
O8 N10 C32 119.2(3) . . ?
O7 N10 C32 118.8(3) . . ?
C21 N7 H7 117.0 . . ?
C21 N7 C22 126.0(2) . . ?
C22 N7 H7 117.0 . . ?
O1 N1 C1 116.8(3) . . ?
O2 N1 O1 124.4(3) . . ?
O2 N1 C1 118.3(3) . . ?
C47 C46 H46 119.7 . . ?
C45 C46 H46 119.7 . . ?
C45 C46 C47 120.6(2) . . ?
O12 C48 N15 122.99(18) . . ?
O12 C48 N14 123.95(18) . . ?
N15 C48 N14 113.06(16) . . ?
N18 C62 N19 114.4(2) . . ?
O14 C62 N18 124.1(2) . . ?
O14 C62 N19 121.5(2) . . ?
C8 C13 N4 117.6(2) . . ?
C8 C13 C12 119.8(2) . . ?
C12 C13 N4 122.6(2) . . ?
N16 C52 C51 124.22(17) . . ?
C53 C52 N16 118.19(17) . . ?
C53 C52 C51 117.59(17) . . ?
C49 C54 H54 120.0 . . ?
C53 C54 C49 119.94(19) . . ?
C53 C54 H54 120.0 . . ?
N13 C42 C47 119.40(18) . . ?
C43 C42 N13 121.8(2) . . ?
C43 C42 C47 118.7(2) . . ?
C18 C17 H17 119.8 . . ?
C16 C17 H17 119.8 . . ?
C16 C17 C18 120.34(17) . . ?
C20 C15 N5 125.09(16) . . ?
C16 C15 N5 118.24(15) . . ?
C16 C15 C20 116.67(16) . . ?
O11 C41 N13 122.9(2) . . ?
O11 C41 N12 123.9(2) . . ?
N12 C41 N13 113.0(2) . . ?
C49 C50 H50 118.6 . . ?
C51 C50 C49 122.70(18) . . ?
C51 C50 H50 118.6 . . ?
C5 C4 N2 117.5(2) . . ?
C5 C4 C3 118.3(3) . . ?
C3 C4 N2 124.1(2) . . ?
C13 C8 N3 120.59(19) . . ?
C13 C8 C9 118.5(2) . . ?
C9 C8 N3 120.8(2) . . ?
C52 C51 H51 120.3 . . ?
C50 C51 C52 119.33(18) . . ?
C50 C51 H51 120.3 . . ?
C17 C18 N6 125.64(16) . . ?
C19 C18 N6 116.73(15) . . ?
C19 C18 C17 117.61(17) . . ?
C52 C53 H53 118.7 . . ?
C54 C53 C52 122.61(18) . . ?
C54 C53 H53 118.7 . . ?
C46 C47 N14 122.69(19) . . ?
C46 C47 C42 119.71(19) . . ?
C42 C47 N14 117.57(17) . . ?
O15 N20 C66 117.8(3) . . ?
O16 N20 O15 123.5(3) . . ?
O16 N20 C66 118.7(4) . . ?
C15 C20 H20 119.6 . . ?
C19 C20 C15 120.73(17) . . ?
C19 C20 H20 119.6 . . ?
C13 C12 H12 119.8 . . ?
C11 C12 C13 120.5(3) . . ?
C11 C12 H12 119.8 . . ?
C17 C16 C15 122.24(17) . . ?
C17 C16 H16 118.9 . . ?
C15 C16 H16 118.9 . . ?
C18 C19 H19 118.9 . . ?
C20 C19 C18 122.14(18) . . ?
C20 C19 H19 118.9 . . ?
N19 C63 C68 123.7(3) . . ?
N19 C63 C64 116.6(2) . . ?
C68 C63 C64 119.6(2) . . ?
C42 C43 H43 119.6 . . ?
C44 C43 C42 120.7(2) . . ?
C44 C43 H43 119.6 . . ?
C33 C32 N10 119.6(3) . . ?
C33 C32 C31 121.3(3) . . ?
C31 C32 N10 119.0(3) . . ?
O3 C7 N2 123.8(3) . . ?
O3 C7 N3 124.6(2) . . ?
N3 C7 N2 111.57(19) . . ?
C36 C35 N11 118.4(3) . . ?
C36 C35 C40 122.7(3) . . ?
C40 C35 N11 118.8(3) . . ?
C35 C36 H36 120.4 . . ?
C35 C36 C37 119.2(3) . . ?
C37 C36 H36 120.4 . . ?
N17 C56 C61 116.8(2) . . ?
C57 C56 N17 123.6(2) . . ?
C57 C56 C61 119.5(2) . . ?
C75 N22 C78 110.5(3) . . ?
C75 N22 C76 112.9(3) . . ?
C78 N22 C76 109.9(3) . . ?
C77 N22 C75 104.6(3) . . ?
C77 N22 C78 109.7(3) . . ?
C77 N22 C76 109.1(3) . . ?
C27 C0AA H0AA 120.1 . . ?
C25 C0AA H0AA 120.1 . . ?
C25 C0AA C27 119.8(4) . . ?
C29 C34 H34 120.3 . . ?
C33 C34 C29 119.4(2) . . ?
C33 C34 H34 120.3 . . ?
C38 C39 H39 119.3 . . ?
C40 C39 H39 119.3 . . ?
C40 C39 C38 121.4(3) . . ?
C72 N21 C70 112.1(7) . . ?
C69 N21 C72 108.5(10) . . ?
C69 N21 C70 100.4(5) . . ?
C71 N21 C72 107.3(9) . . ?
C71 N21 C69 123.7(5) . . ?
C71 N21 C70 104.7(5) . . ?
C29 C30 H30 119.7 . . ?
C31 C30 C29 120.7(2) . . ?
C31 C30 H30 119.7 . . ?
C0AA C27 N8 120.7(3) . . ?
C22 C27 N8 119.4(2) . . ?
C22 C27 C0AA 119.8(3) . . ?
C8 C9 H9A 119.5 . . ?
C10 C9 C8 121.0(3) . . ?
C10 C9 H9A 119.5 . . ?
C46 C45 H45 120.0 . . ?
C44 C45 C46 120.0(2) . . ?
C44 C45 H45 120.0 . . ?
C63 C68 H68 120.7 . . ?
C63 C68 C67 118.6(3) . . ?
C67 C68 H68 120.7 . . ?
C9 C10 H10 120.3 . . ?
C11 C10 C9 119.3(3) . . ?
C11 C10 H10 120.3 . . ?
N18 C61 C56 120.9(2) . . ?
N18 C61 C60 120.9(2) . . ?
C56 C61 C60 118.1(2) . . ?
C36 C37 H37 120.1 . . ?
C36 C37 C38 119.8(3) . . ?
C38 C37 H37 120.1 . . ?
C32 C33 C34 120.6(3) . . ?
C32 C33 H33 119.7 . . ?
C34 C33 H33 119.7 . . ?
N12 C38 C39 118.0(2) . . ?
N12 C38 C37 123.9(2) . . ?
C39 C38 C37 118.1(2) . . ?
C63 C64 H64 119.5 . . ?
C65 C64 C63 121.1(3) . . ?
C65 C64 H64 119.5 . . ?
C43 C44 H44 119.9 . . ?
C45 C44 C43 120.2(2) . . ?
C45 C44 H44 119.9 . . ?
C4 C5 H5A 119.0 . . ?
C6 C5 C4 121.9(3) . . ?
C6 C5 H5A 119.0 . . ?
C56 C57 H57 119.4 . . ?
C56 C57 C58 121.3(3) . . ?
C58 C57 H57 119.4 . . ?
O10 N11 C35 118.4(4) . . ?
O9 N11 O10 123.9(4) . . ?
O9 N11 C35 117.6(4) . . ?
C4 C3 H3A 120.2 . . ?
C4 C3 C2 119.6(3) . . ?
C2 C3 H3A 120.2 . . ?
C57 C58 H58 120.3 . . ?
C59 C58 C57 119.5(3) . . ?
C59 C58 H58 120.3 . . ?
C68 C67 H67 120.3 . . ?
C66 C67 C68 119.4(3) . . ?
C66 C67 H67 120.3 . . ?
C64 C65 H65 121.3 . . ?
C66 C65 C64 117.3(3) . . ?
C66 C65 H65 121.3 . . ?
C67 C66 N20 118.1(3) . . ?
C65 C66 N20 117.8(3) . . ?
C65 C66 C67 124.0(3) . . ?
C5 C6 H6A 120.6 . . ?
C1 C6 C5 118.8(3) . . ?
C1 C6 H6A 120.6 . . ?
C6 C1 N1 118.5(3) . . ?
C2 C1 N1 121.2(3) . . ?
C2 C1 C6 120.2(3) . . ?
C32 C31 H31 120.4 . . ?
C30 C31 C32 119.1(2) . . ?
C30 C31 H31 120.4 . . ?
C12 C11 H11 119.7 . . ?
C10 C11 C12 120.7(3) . . ?
C10 C11 H11 119.7 . . ?
C27 C22 N7 118.5(3) . . ?
C23 C22 N7 122.3(3) . . ?
C23 C22 C27 119.2(3) . . ?
C35 C40 H40 120.7 . . ?
C39 C40 C35 118.7(3) . . ?
C39 C40 H40 120.7 . . ?
N22 C75 H75A 109.5 . . ?
N22 C75 H75B 109.5 . . ?
N22 C75 H75C 109.5 . . ?
H75A C75 H75B 109.5 . . ?
H75A C75 H75C 109.5 . . ?
H75B C75 H75C 109.5 . . ?
C61 C60 H60 119.9 . . ?
C59 C60 C61 120.2(3) . . ?
C59 C60 H60 119.9 . . ?
C3 C2 H2A 119.6 . . ?
C1 C2 C3 120.9(3) . . ?
C1 C2 H2A 119.6 . . ?
C0AA C25 H25 120.0 . . ?
C24 C25 C0AA 120.1(3) . . ?
C24 C25 H25 120.0 . . ?
N23 C81 H81A 109.5 . . ?
N23 C81 H81B 109.5 . . ?
N23 C81 H81C 109.5 . . ?
H81A C81 H81B 109.5 . . ?
H81A C81 H81C 109.5 . . ?
H81B C81 H81C 109.5 . . ?
N24 C83 H83A 109.5 . . ?
N24 C83 H83B 109.5 . . ?
N24 C83 H83C 109.5 . . ?
H83A C83 H83B 109.5 . . ?
H83A C83 H83C 109.5 . . ?
H83B C83 H83C 109.5 . . ?
C58 C59 C60 121.4(3) . . ?
C58 C59 H59 119.3 . . ?
C60 C59 H59 119.3 . . ?
N22 C78 H78A 109.5 . . ?
N22 C78 H78B 109.5 . . ?
N22 C78 H78C 109.5 . . ?
H78A C78 H78B 109.5 . . ?
H78A C78 H78C 109.5 . . ?
H78B C78 H78C 109.5 . . ?
N21 C72 C73 121.6(11) . . ?
C25 C24 H24 119.6 . . ?
C25 C24 C23 120.9(4) . . ?
C23 C24 H24 119.6 . . ?
C22 C23 C24 120.3(4) . . ?
C22 C23 H23 119.9 . . ?
C24 C23 H23 119.9 . . ?
N22 C77 H77A 109.5 . . ?
N22 C77 H77B 109.5 . . ?
N22 C77 H77C 109.5 . . ?
H77A C77 H77B 109.5 . . ?
H77A C77 H77C 109.5 . . ?
H77B C77 H77C 109.5 . . ?
N23 C79 H79A 109.5 . . ?
N23 C79 H79B 109.5 . . ?
N23 C79 H79C 109.5 . . ?
H79A C79 H79B 109.5 . . ?
H79A C79 H79C 109.5 . . ?
H79B C79 H79C 109.5 . . ?
N22 C76 H76A 109.5 . . ?
N22 C76 H76B 109.5 . . ?
N22 C76 H76C 109.5 . . ?
H76A C76 H76B 109.5 . . ?
H76A C76 H76C 109.5 . . ?
H76B C76 H76C 109.5 . . ?
N23 C82 H82A 109.5 . . ?
N23 C82 H82B 109.5 . . ?
N23 C82 H82C 109.5 . . ?
H82A C82 H82B 109.5 . . ?
H82A C82 H82C 109.5 . . ?
H82B C82 H82C 109.5 . . ?
N24 C84 H84A 109.5 . . ?
N24 C84 H84B 109.5 . . ?
N24 C84 H84C 109.5 . . ?
H84A C84 H84B 109.5 . . ?
H84A C84 H84C 109.5 . . ?
H84B C84 H84C 109.5 . . ?
N23 C80 H80A 109.5 . . ?
N23 C80 H80B 109.5 . . ?
N23 C80 H80C 109.5 . . ?
H80A C80 H80B 109.5 . . ?
H80A C80 H80C 109.5 . . ?
H80B C80 H80C 109.5 . . ?
C72 C73 H73 90.4 . . ?
C74 C73 C72 126.7(13) . . ?
C74 C73 H73 90.4 . . ?
O23 C73 C72 121.6(13) . . ?
O23 C73 H73 90.4 . . ?
O23 C73 C74 111.6(11) . . ?
C85 N25 C85 105.4(10) 11_466 . ?
C85 N25 C85 105.4(10) 8_656 . ?
C85 N25 C85 105.4(10) 11_466 8_656 ?
C86 N25 C85 113.3(9) . . ?
C86 N25 C85 113.3(9) . 8_656 ?
C86 N25 C85 113.3(9) . 11_466 ?
N25 C85 H85A 109.5 . . ?
N25 C85 H85B 109.5 . . ?
N25 C85 H85C 109.5 . . ?
H85A C85 H85B 109.5 . . ?
H85A C85 H85C 109.5 . . ?
H85B C85 H85C 109.5 . . ?
N25 C86 H86A 109.5 . . ?
N25 C86 H86B 109.5 . . ?
N25 C86 H86C 109.5 . . ?
H86A C86 H86B 109.5 . . ?
H86A C86 H86C 109.5 . . ?
H86B C86 H86C 109.5 . . ?
C87 N26 C87 98.6(12) 6_566 . ?
C87 N26 C87 98.6(12) 6_566 12_664 ?
C87 N26 C87 98.6(12) 12_664 . ?
C88 N26 C87 118.9(10) . . ?
C88 N26 C87 118.9(10) . 6_566 ?
C88 N26 C87 118.9(10) . 12_664 ?

loop_
_geom_bond_atom_site_label_1
_geom_bond_atom_site_label_2
_geom_bond_distance
_geom_bond_site_symmetry_2
_geom_bond_publ_flag
P1 O18 1.5452(14) . ?
P1 O17 1.5370(14) . ?
P1 O19 1.5432(12) . ?
P1 O20 1.5346(13) . ?
P2 O21 1.539(2) . ?
P2 O22 1.5390(13) 10_655 ?
P2 O22 1.5390(13) 7_564 ?
P2 O22 1.5391(13) . ?
O5 C21 1.221(2) . ?
N24 C83 1.457(5) 10_655 ?
N24 C83 1.457(5) . ?
N24 C83 1.457(5) 7_564 ?
N24 C84 1.531(10) . ?
O12 C48 1.238(3) . ?
O13 C55 1.215(3) . ?
O4 C14 1.220(2) . ?
N5 H5 0.8800 . ?
N5 C14 1.365(2) . ?
N5 C15 1.412(2) . ?
O6 C28 1.234(3) . ?
N15 H15 0.8800 . ?
N15 C49 1.412(2) . ?
N15 C48 1.350(2) . ?
N13 H13 0.8800 . ?
N13 C42 1.405(3) . ?
N13 C41 1.366(3) . ?
N14 H14 0.8800 . ?
N14 C48 1.374(2) . ?
N14 C47 1.414(3) . ?
N6 H6 0.8800 . ?
N6 C21 1.375(2) . ?
N6 C18 1.408(2) . ?
N9 H9 0.8800 . ?
N9 C28 1.374(3) . ?
N9 C29 1.391(3) . ?
N16 H16A 0.8800 . ?
N16 C55 1.367(3) . ?
N16 C52 1.399(2) . ?
C49 C54 1.386(3) . ?
C49 C50 1.393(3) . ?
N8 H8 0.8800 . ?
N8 C28 1.365(3) . ?
N8 C27 1.405(3) . ?
C21 N7 1.342(3) . ?
N17 H17A 0.8800 . ?
N17 C55 1.375(3) . ?
N17 C56 1.410(3) . ?
O11 C41 1.232(3) . ?
N18 H18 0.8800 . ?
N18 C62 1.350(3) . ?
N18 C61 1.383(3) . ?
N19 H19A 0.8800 . ?
N19 C62 1.380(3) . ?
N19 C63 1.370(3) . ?
O3 C7 1.211(3) . ?
N4 H4 0.8800 . ?
N4 C14 1.371(3) . ?
N4 C13 1.413(3) . ?
N23 C81 1.490(5) . ?
N23 C79 1.459(6) . ?
N23 C82 1.400(6) . ?
N23 C80 1.469(6) . ?
N2 H2 0.8800 . ?
N2 C4 1.377(3) . ?
N2 C7 1.402(3) . ?
N12 H12A 0.8800 . ?
N12 C41 1.362(3) . ?
N12 C38 1.379(3) . ?
O14 C62 1.231(3) . ?
C29 C34 1.412(3) . ?
C29 C30 1.398(3) . ?
N3 H3 0.8800 . ?
N3 C8 1.409(3) . ?
N3 C7 1.370(3) . ?
N10 O8 1.213(4) . ?
N10 O7 1.220(4) . ?
N10 C32 1.459(4) . ?
N7 H7 0.8800 . ?
N7 C22 1.417(3) . ?
N1 O1 1.201(4) . ?
N1 O2 1.198(4) . ?
N1 C1 1.470(4) . ?
C46 H46 0.9500 . ?
C46 C47 1.396(3) . ?
C46 C45 1.384(4) . ?
C13 C8 1.389(3) . ?
C13 C12 1.393(3) . ?
C52 C51 1.401(3) . ?
C52 C53 1.391(3) . ?
C54 H54 0.9500 . ?
C54 C53 1.382(3) . ?
C42 C47 1.411(3) . ?
C42 C43 1.395(3) . ?
C17 H17 0.9500 . ?
C17 C18 1.393(3) . ?
C17 C16 1.376(3) . ?
C15 C20 1.402(3) . ?
C15 C16 1.394(3) . ?
C50 H50 0.9500 . ?
C50 C51 1.384(3) . ?
C4 C5 1.371(4) . ?
C4 C3 1.373(4) . ?
C8 C9 1.405(3) . ?
C51 H51 0.9500 . ?
C18 C19 1.381(3) . ?
C53 H53 0.9500 . ?
N20 O15 1.258(6) . ?
N20 O16 1.198(5) . ?
N20 C66 1.483(4) . ?
C20 H20 0.9500 . ?
C20 C19 1.373(3) . ?
C12 H12 0.9500 . ?
C12 C11 1.385(4) . ?
C16 H16 0.9500 . ?
C19 H19 0.9500 . ?
C63 C68 1.396(4) . ?
C63 C64 1.401(4) . ?
C43 H43 0.9500 . ?
C43 C44 1.391(4) . ?
O10 N11 1.237(5) . ?
C32 C33 1.361(4) . ?
C32 C31 1.387(4) . ?
C35 C36 1.362(5) . ?
C35 N11 1.468(5) . ?
C35 C40 1.365(5) . ?
C36 H36 0.9500 . ?
C36 C37 1.376(5) . ?
C56 C61 1.418(4) . ?
C56 C57 1.368(4) . ?
N22 C75 1.459(4) . ?
N22 C78 1.495(5) . ?
N22 C77 1.448(5) . ?
N22 C76 1.505(5) . ?
C0AA H0AA 0.9500 . ?
C0AA C27 1.398(3) . ?
C0AA C25 1.386(6) . ?
C34 H34 0.9500 . ?
C34 C33 1.375(4) . ?
C39 H39 0.9500 . ?
C39 C38 1.395(4) . ?
C39 C40 1.361(5) . ?
N21 C72 1.513(12) . ?
N21 C69 1.446(7) . ?
N21 C71 1.405(7) . ?
N21 C70 1.516(9) . ?
C30 H30 0.9500 . ?
C30 C31 1.374(4) . ?
C27 C22 1.392(5) . ?
C9 H9A 0.9500 . ?
C9 C10 1.395(5) . ?
C45 H45 0.9500 . ?
C45 C44 1.379(4) . ?
C68 H68 0.9500 . ?
C68 C67 1.404(4) . ?
C10 H10 0.9500 . ?
C10 C11 1.361(5) . ?
C61 C60 1.428(4) . ?
C37 H37 0.9500 . ?
C37 C38 1.415(4) . ?
C33 H33 0.9500 . ?
C64 H64 0.9500 . ?
C64 C65 1.395(4) . ?
C44 H44 0.9500 . ?
C5 H5A 0.9500 . ?
C5 C6 1.369(4) . ?
C57 H57 0.9500 . ?
C57 C58 1.406(5) . ?
N11 O9 1.228(6) . ?
C3 H3A 0.9500 . ?
C3 C2 1.383(5) . ?
C58 H58 0.9500 . ?
C58 C59 1.360(5) . ?
C67 H67 0.9500 . ?
C67 C66 1.363(5) . ?
C65 H65 0.9500 . ?
C65 C66 1.355(4) . ?
C6 H6A 0.9500 . ?
C6 C1 1.366(4) . ?
C1 C2 1.350(4) . ?
C31 H31 0.9500 . ?
C11 H11 0.9500 . ?
C22 C23 1.372(5) . ?
C40 H40 0.9500 . ?
C75 H75A 0.9800 . ?
C75 H75B 0.9800 . ?
C75 H75C 0.9800 . ?
C60 H60 0.9500 . ?
C60 C59 1.369(5) . ?
C2 H2A 0.9500 . ?
C25 H25 0.9500 . ?
C25 C24 1.345(8) . ?
C81 H81A 0.9800 . ?
C81 H81B 0.9800 . ?
C81 H81C 0.9800 . ?
C83 H83A 0.9800 . ?
C83 H83B 0.9800 . ?
C83 H83C 0.9800 . ?
C59 H59 0.9500 . ?
C78 H78A 0.9800 . ?
C78 H78B 0.9800 . ?
C78 H78C 0.9800 . ?
C72 C73 1.546(13) . ?
C24 H24 0.9500 . ?
C24 C23 1.395(5) . ?
C23 H23 0.9500 . ?
C77 H77A 0.9800 . ?
C77 H77B 0.9800 . ?
C77 H77C 0.9800 . ?
C79 H79A 0.9800 . ?
C79 H79B 0.9800 . ?
C79 H79C 0.9800 . ?
C76 H76A 0.9800 . ?
C76 H76B 0.9800 . ?
C76 H76C 0.9800 . ?
C82 H82A 0.9800 . ?
C82 H82B 0.9800 . ?
C82 H82C 0.9800 . ?
C84 H84A 0.9800 . ?
C84 H84B 0.9800 . ?
C84 H84C 0.9800 . ?
C80 H80A 0.9800 . ?
C80 H80B 0.9800 . ?
C80 H80C 0.9800 . ?
C73 H73 1.0000 . ?
C73 C74 1.545(17) . ?
C73 O23 1.441(14) . ?
N25 C85 1.506(9) 11_466 ?
N25 C85 1.506(9) 8_656 ?
N25 C85 1.506(9) . ?
N25 C86 1.470(11) . ?
C85 H85A 0.9800 . ?
C85 H85B 0.9800 . ?
C85 H85C 0.9800 . ?
C86 H86A 0.9800 . ?
C86 H86B 0.9800 . ?
C86 H86C 0.9800 . ?
C87 N26 1.515(13) . ?
N26 C88 1.483(15) . ?

loop_
_geom_torsion_atom_site_label_1
_geom_torsion_atom_site_label_2
_geom_torsion_atom_site_label_3
_geom_torsion_atom_site_label_4
_geom_torsion
_geom_torsion_site_symmetry_1
_geom_torsion_site_symmetry_2
_geom_torsion_site_symmetry_3
_geom_torsion_site_symmetry_4
_geom_torsion_publ_flag
O5 C21 N7 C22 -0.3(4) . . . . ?
N5 C15 C20 C19 176.82(18) . . . . ?
N5 C15 C16 C17 -179.14(18) . . . . ?
N15 C49 C54 C53 178.18(19) . . . . ?
N15 C49 C50 C51 178.35(18) . . . . ?
N13 C42 C47 N14 0.6(3) . . . . ?
N13 C42 C47 C46 -177.4(2) . . . . ?
N13 C42 C43 C44 178.8(2) . . . . ?
N6 C21 N7 C22 -178.0(3) . . . . ?
N6 C18 C19 C20 -178.21(19) . . . . ?
N9 C29 C34 C33 176.4(2) . . . . ?
N9 C29 C30 C31 -176.8(2) . . . . ?
N16 C52 C51 C50 178.65(18) . . . . ?
N16 C52 C53 C54 177.82(19) . . . . ?
C49 N15 C48 O12 7.0(3) . . . . ?
C49 N15 C48 N14 -173.14(17) . . . . ?
C49 C54 C53 C52 4.2(3) . . . . ?
C49 C50 C51 C52 2.9(3) . . . . ?
N8 C27 C22 N7 5.7(4) . . . . ?
N8 C27 C22 C23 -175.9(3) . . . . ?
C21 N6 C18 C17 -12.7(3) . . . . ?
C21 N6 C18 C19 168.97(19) . . . . ?
C21 N7 C22 C27 154.2(3) . . . . ?
C21 N7 C22 C23 -24.1(5) . . . . ?
N17 C56 C61 N18 2.7(4) . . . . ?
N17 C56 C61 C60 179.4(2) . . . . ?
N17 C56 C57 C58 180.0(3) . . . . ?
C28 N9 C29 C34 24.0(3) . . . . ?
C28 N9 C29 C30 -159.2(2) . . . . ?
C28 N8 C27 C0AA 31.7(4) . . . . ?
C28 N8 C27 C22 -152.2(3) . . . . ?
N18 C61 C60 C59 177.9(3) . . . . ?
N19 C63 C68 C67 -176.5(3) . . . . ?
N19 C63 C64 C65 177.9(3) . . . . ?
N4 C13 C8 N3 -0.2(3) . . . . ?
N4 C13 C8 C9 175.9(2) . . . . ?
N4 C13 C12 C11 -180.0(2) . . . . ?
N2 C4 C5 C6 -178.0(4) . . . . ?
N2 C4 C3 C2 -179.7(3) . . . . ?
C29 N9 C28 O6 -1.1(3) . . . . ?
C29 N9 C28 N8 179.06(18) . . . . ?
C29 C34 C33 C32 0.5(4) . . . . ?
C29 C30 C31 C32 -0.1(4) . . . . ?
N3 C8 C9 C10 -178.5(3) . . . . ?
C14 N5 C15 C20 -23.8(3) . . . . ?
C14 N5 C15 C16 156.41(18) . . . . ?
C14 N4 C13 C8 165.9(2) . . . . ?
C14 N4 C13 C12 -17.0(3) . . . . ?
C55 N16 C52 C51 -25.2(3) . . . . ?
C55 N16 C52 C53 154.5(2) . . . . ?
C55 N17 C56 C61 165.9(2) . . . . ?
C55 N17 C56 C57 -15.3(4) . . . . ?
N10 C32 C33 C34 -176.9(3) . . . . ?
N10 C32 C31 C30 176.8(3) . . . . ?
N7 C22 C23 C24 177.5(4) . . . . ?
O8 N10 C32 C33 -174.8(3) . . . . ?
O8 N10 C32 C31 8.6(5) . . . . ?
N1 C1 C2 C3 -179.2(3) . . . . ?
C46 C45 C44 C43 1.6(4) . . . . ?
C48 N15 C49 C54 -17.2(3) . . . . ?
C48 N15 C49 C50 163.23(19) . . . . ?
C48 N14 C47 C46 -17.2(3) . . . . ?
C48 N14 C47 C42 164.96(19) . . . . ?
C62 N18 C61 C56 -151.8(2) . . . . ?
C62 N18 C61 C60 31.5(4) . . . . ?
C62 N19 C63 C68 -18.1(4) . . . . ?
C62 N19 C63 C64 166.1(3) . . . . ?
C13 N4 C14 O4 -2.8(3) . . . . ?
C13 N4 C14 N5 178.31(18) . . . . ?
C13 C8 C9 C10 5.4(4) . . . . ?
C13 C12 C11 C10 3.2(5) . . . . ?
C52 N16 C55 O13 6.7(3) . . . . ?
C52 N16 C55 N17 -173.19(18) . . . . ?
C54 C49 C50 C51 -1.2(3) . . . . ?
C42 N13 C41 O11 7.1(4) . . . . ?
C42 N13 C41 N12 -178.0(2) . . . . ?
C42 C43 C44 C45 -2.0(4) . . . . ?
C17 C18 C19 C20 3.3(3) . . . . ?
C15 N5 C14 O4 6.7(3) . . . . ?
C15 N5 C14 N4 -174.41(16) . . . . ?
C15 C20 C19 C18 1.2(3) . . . . ?
C41 N13 C42 C47 -146.9(2) . . . . ?
C41 N13 C42 C43 35.3(3) . . . . ?
C41 N12 C38 C39 169.4(3) . . . . ?
C41 N12 C38 C37 -10.3(4) . . . . ?
C50 C49 C54 C53 -2.3(3) . . . . ?
C4 N2 C7 O3 -4.1(5) . . . . ?
C4 N2 C7 N3 174.6(2) . . . . ?
C4 C5 C6 C1 -2.5(6) . . . . ?
C4 C3 C2 C1 -1.2(6) . . . . ?
C8 N3 C7 O3 2.0(4) . . . . ?
C8 N3 C7 N2 -176.6(2) . . . . ?
C8 C13 C12 C11 -3.0(4) . . . . ?
C8 C9 C10 C11 -5.3(5) . . . . ?
O7 N10 C32 C33 5.0(5) . . . . ?
O7 N10 C32 C31 -171.6(3) . . . . ?
C51 C52 C53 C54 -2.4(3) . . . . ?
C18 N6 C21 O5 10.3(3) . . . . ?
C18 N6 C21 N7 -172.0(2) . . . . ?
C18 C17 C16 C15 3.5(3) . . . . ?
C53 C52 C51 C50 -1.1(3) . . . . ?
C47 N14 C48 O12 -4.3(3) . . . . ?
C47 N14 C48 N15 175.91(17) . . . . ?
C47 C46 C45 C44 -0.1(4) . . . . ?
C47 C42 C43 C44 1.0(4) . . . . ?
C20 C15 C16 C17 1.0(3) . . . . ?
C12 C13 C8 N3 -177.4(2) . . . . ?
C12 C13 C8 C9 -1.2(3) . . . . ?
C16 C17 C18 N6 176.07(18) . . . . ?
C16 C17 C18 C19 -5.6(3) . . . . ?
C16 C15 C20 C19 -3.4(3) . . . . ?
C63 N19 C62 N18 167.7(2) . . . . ?
C63 N19 C62 O14 -13.1(4) . . . . ?
C63 C68 C67 C66 0.3(6) . . . . ?
C63 C64 C65 C66 -2.3(5) . . . . ?
C43 C42 C47 N14 178.5(2) . . . . ?
C43 C42 C47 C46 0.5(3) . . . . ?
C7 N2 C4 C5 -175.5(3) . . . . ?
C7 N2 C4 C3 -0.1(5) . . . . ?
C7 N3 C8 C13 -143.8(2) . . . . ?
C7 N3 C8 C9 40.2(4) . . . . ?
C35 C36 C37 C38 1.3(5) . . . . ?
O1 N1 C1 C6 170.2(4) . . . . ?
O1 N1 C1 C2 -5.5(5) . . . . ?
C36 C35 N11 O10 -179.5(4) . . . . ?
C36 C35 N11 O9 3.5(6) . . . . ?
C36 C35 C40 C39 -1.7(5) . . . . ?
C36 C37 C38 N12 177.5(3) . . . . ?
C36 C37 C38 C39 -2.2(4) . . . . ?
C56 N17 C55 O13 1.6(4) . . . . ?
C56 N17 C55 N16 -178.5(2) . . . . ?
C56 C61 C60 C59 1.2(5) . . . . ?
C56 C57 C58 C59 0.3(6) . . . . ?
C0AA C27 C22 N7 -178.1(3) . . . . ?
C0AA C27 C22 C23 0.2(5) . . . . ?
C0AA C25 C24 C23 0.5(8) . . . . ?
O15 N20 C66 C67 174.0(4) . . . . ?
O15 N20 C66 C65 -3.8(6) . . . . ?
C34 C29 C30 C31 0.2(3) . . . . ?
O16 N20 C66 C67 -7.7(6) . . . . ?
O16 N20 C66 C65 174.5(4) . . . . ?
N21 C72 C73 C74 68(2) . . . . ?
N21 C72 C73 O23 -113.4(17) . . . . ?
C30 C29 C34 C33 -0.4(4) . . . . ?
C27 N8 C28 O6 11.2(3) . . . . ?
C27 N8 C28 N9 -169.00(19) . . . . ?
C27 C0AA C25 C24 -1.0(6) . . . . ?
C27 C22 C23 C24 -0.8(6) . . . . ?
C9 C10 C11 C12 1.0(5) . . . . ?
C45 C46 C47 N14 -178.8(2) . . . . ?
C45 C46 C47 C42 -1.0(3) . . . . ?
C68 C63 C64 C65 1.9(5) . . . . ?
C68 C67 C66 N20 -178.5(4) . . . . ?
C68 C67 C66 C65 -0.8(6) . . . . ?
C61 N18 C62 N19 -171.9(2) . . . . ?
C61 N18 C62 O14 8.9(4) . . . . ?
C61 C56 C57 C58 -1.2(5) . . . . ?
C61 C60 C59 C58 -2.2(6) . . . . ?
C33 C32 C31 C30 0.3(4) . . . . ?
C38 N12 C41 N13 175.2(2) . . . . ?
C38 N12 C41 O11 -10.0(4) . . . . ?
C38 C39 C40 C35 0.7(5) . . . . ?
C64 C63 C68 C67 -0.9(5) . . . . ?
C64 C65 C66 N20 179.5(3) . . . . ?
C64 C65 C66 C67 1.8(6) . . . . ?
C5 C4 C3 C2 -4.4(5) . . . . ?
C5 C6 C1 N1 -179.1(4) . . . . ?
C5 C6 C1 C2 -3.2(6) . . . . ?
O2 N1 C1 C6 -2.0(6) . . . . ?
O2 N1 C1 C2 -177.7(4) . . . . ?
C57 C56 C61 N18 -176.2(3) . . . . ?
C57 C56 C61 C60 0.5(4) . . . . ?
C57 C58 C59 C60 1.5(6) . . . . ?
N11 C35 C36 C37 176.9(3) . . . . ?
N11 C35 C40 C39 -177.9(3) . . . . ?
C3 C4 C5 C6 6.3(6) . . . . ?
C6 C1 C2 C3 5.1(6) . . . . ?
C31 C32 C33 C34 -0.5(4) . . . . ?
C40 C35 C36 C37 0.7(5) . . . . ?
C40 C35 N11 O10 -3.1(6) . . . . ?
C40 C35 N11 O9 179.9(4) . . . . ?
C40 C39 C38 N12 -178.5(3) . . . . ?
C40 C39 C38 C37 1.2(4) . . . . ?
C25 C0AA C27 N8 176.8(3) . . . . ?
C25 C0AA C27 C22 0.7(5) . . . . ?
C25 C24 C23 C22 0.5(8) . . . . ?
C69 N21 C72 C73 -95.8(17) . . . . ?
C71 N21 C72 C73 39.9(19) . . . . ?
C70 N21 C72 C73 154.3(14) . . . . ?

loop_
_platon_squeeze_void_nr
_platon_squeeze_void_average_x
_platon_squeeze_void_average_y
_platon_squeeze_void_average_z
_platon_squeeze_void_volume
_platon_squeeze_void_count_electrons
_platon_squeeze_void_content
1 -0.064 -0.064 -0.064 423 119 ' '
2 0.462 0.038 -0.038 395 116 ' '
3 0.100 -0.039 0.133 75 23 ' '
4 1.038 -0.038 0.462 395 116 ' '
5 0.564 0.064 0.436 423 119 ' '
6 0.400 0.038 0.633 75 23 ' '
7 0.753 0.247 0.747 880 274 ' '
8 0.133 0.100 0.961 75 23 ' '
9 0.253 0.253 0.253 880 274 ' '
10 0.962 0.133 0.100 75 23 ' '
11 -0.038 0.462 1.038 395 117 ' '
12 0.064 0.436 0.564 423 119 ' '
13 0.461 0.367 0.900 75 23 ' '
14 0.633 0.400 0.038 75 23 ' '
15 0.538 0.538 0.538 395 116 ' '
16 0.900 0.461 0.367 75 23 ' '
17 0.436 0.564 0.064 423 118 ' '
18 0.600 0.538 0.867 75 23 ' '
19 0.247 0.747 0.753 880 274 ' '
20 0.867 0.599 0.538 75 23 ' '
21 0.747 0.753 0.247 879 273 ' '
22 0.038 0.633 0.400 75 23 ' '
23 0.538 0.867 0.600 75 23 ' '
24 0.367 0.900 0.461 75 23 ' '
